data_4344651
loop_
_publ_author_name
'Ogawa, Hiraku'
'Mori, Koya'
'Murashima, Kensuke'
'Karasawa, Satoru'
'Koga, Noboru'

_publ_section_title
;
 One-, Two-, and Three-Dimensional Heterospin Complexes Consisting of
 4-(N-tert-Butyloxylamino)pyridine (4NOpy), Dicyanamide Ion (DCA), and 3d
 Metal Ions: Crystal Structures and Magnetic Properties of
 [M(II)(4NOpy)x(DCA)y(CH3CN)z]n (M = Mn, Co, Ni, Cu, Zn).
;
_journal_issue 2
_journal_name_full 'Inorganic chemistry'
_journal_page_first 717
_journal_page_last 728
_journal_paper_doi 10.1021/acs.inorgchem.5b02159
_journal_volume 55
_journal_year 2016
_chemical_absolute_configuration FI
_chemical_formula_moiety 'C22 H26 N10 Ni O2'
_chemical_formula_sum 'C22 H26 N10 Ni O2'
_chemical_formula_weight 521.21
_space_group_crystal_system orthorhombic
_space_group_IT_number 29
_space_group_name_Hall 'P 2c -2ac'
_space_group_name_H-M_alt 'P c a 21'
_symmetry_space_group_name_Hall 'P 2c -2ac'
_symmetry_space_group_name_H-M 'P c a 21'
_atom_sites_solution_hydrogens geom
_atom_sites_solution_primary direct
_atom_sites_solution_secondary difmap
_cell_angle_alpha 90.0000
_cell_angle_beta 90.0000
_cell_angle_gamma 90.0000
_cell_formula_units_Z 4
_cell_length_a 11.9299
_cell_length_b 10.1330
_cell_length_c 23.6346
_cell_measurement_temperature 90
_cell_volume 2857.085
_computing_cell_refinement Unknown
_computing_data_collection Unknown
_computing_data_reduction Unknown
_computing_molecular_graphics 'CrystalStructure 4.1'
_computing_publication_material 'CrystalStructure 4.1 (Rigaku, 2014)'
_computing_structure_refinement 'SHELXL97 (Sheldrick, 2008)'
_computing_structure_solution SIR97
_diffrn_ambient_temperature 90
_diffrn_measured_fraction_theta_full 0.993
_diffrn_measured_fraction_theta_max 0.993
_diffrn_measurement_device_type 'Unknown CCD'
_diffrn_measurement_method \w
_diffrn_radiation_type 'Mo K\a'
_diffrn_radiation_wavelength 0.71075
_diffrn_reflns_av_R_equivalents 0.1025
_diffrn_reflns_laue_measured_fraction_full 0.993
_diffrn_reflns_laue_measured_fraction_max 0.993
_diffrn_reflns_limit_h_max 14
_diffrn_reflns_limit_h_min -14
_diffrn_reflns_limit_k_max 8
_diffrn_reflns_limit_k_min -12
_diffrn_reflns_limit_l_max 28
_diffrn_reflns_limit_l_min -26
_diffrn_reflns_number 12511
_diffrn_reflns_point_group_measured_fraction_full 0.953
_diffrn_reflns_point_group_measured_fraction_max 0.953
_diffrn_reflns_theta_full 25.225
_diffrn_reflns_theta_max 25.225
_diffrn_reflns_theta_min 1.723
_diffrn_standards_number 0
_exptl_absorpt_coefficient_mu 0.714
_exptl_absorpt_correction_type none
_exptl_crystal_colour brown
_exptl_crystal_density_diffrn 1.212
_exptl_crystal_density_method 'not measured'
_exptl_crystal_description block
_exptl_crystal_F_000 1088.00
_exptl_crystal_size_max 0.200
_exptl_crystal_size_mid 0.200
_exptl_crystal_size_min 0.100
_refine_diff_density_max 2.61
_refine_diff_density_min -0.40
_refine_ls_abs_structure_details 'Flack, H. D. (1983), Acta Cryst. A39, 876-881.  2281 Friedel Pairs'
_refine_ls_abs_structure_Flack 0.12(7)
_refine_ls_extinction_method none
_refine_ls_goodness_of_fit_ref 0.988
_refine_ls_hydrogen_treatment constr
_refine_ls_number_parameters 316
_refine_ls_number_reflns 4910
_refine_ls_number_restraints 1
_refine_ls_R_factor_all 0.1531
_refine_ls_R_factor_gt 0.0780
_refine_ls_shift/su_max 0.011
_refine_ls_structure_factor_coef Fsqd
_refine_ls_weighting_details 'w = 1/[\s^2^(Fo^2^)+(0.1038P)^2^+0.0000P] where P=(Fo^2^+2Fc^2^)/3'
_refine_ls_weighting_scheme calc
_refine_ls_wR_factor_gt 0.1694
_refine_ls_wR_factor_ref 0.2036
_reflns_number_gt 2610
_reflns_number_total 4910
_reflns_threshold_expression F^2^>2.0\s(F^2^)
_cod_data_source_file ic5b02159_si_001.cif
_cod_data_source_block 3Nibeta(CCDC1415031)
_cod_original_cell_volume 2857.0846
_cod_database_code 4344651

loop_
_symmetry_equiv_pos_site_id
_space_group_symop_operation_xyz
1 +X,+Y,+Z
2 1/2-X,+Y,1/2+Z
3 1/2+X,-Y,+Z
4 -X,-Y,1/2+Z

loop_
_atom_site_label
_atom_site_type_symbol
_atom_site_fract_x
_atom_site_fract_y
_atom_site_fract_z
_atom_site_U_iso_or_equiv
_atom_site_adp_type
_atom_site_occupancy
_atom_site_site_symmetry_multiplicity
_atom_site_calc_flag
_atom_site_refinement_flags
Ni1 Ni 0.87754(10) 0.2489(2) 0.05320(15) 0.0370(4) Uani 1 4 d .
O13 O 1.1862(12) -0.0071(14) -0.1704(6) 0.083(6) Uani 1 4 d .
O23 O 0.5652(12) 0.5041(16) 0.2758(6) 0.097(7) Uani 1 4 d .
N5 N 0.9439(8) 0.1626(11) -0.0202(4) 0.041(3) Uani 1 4 d .
N6 N 0.7984(10) 0.0751(13) 0.0759(5) 0.051(3) Uani 1 4 d .
N8 N 0.7381(10) 0.3083(12) 0.0092(5) 0.047(3) Uani 1 4 d .
N9 N 1.0837(13) 0.0086(13) -0.1716(7) 0.049(5) Uani 1 4 d .
N10 N 0.6738(13) 0.4824(16) 0.2769(6) 0.049(5) Uani 1 4 d .
N15 N 0.6931(14) -0.090(2) 0.1276(7) 0.115(7) Uani 1 4 d .
N29 N 0.8110(8) 0.3383(11) 0.1271(4) 0.039(3) Uani 1 4 d .
N31 N 0.5173(9) -0.1917(12) 0.0983(5) 0.049(3) Uani 1 4 d .
N32 N 0.4568(9) 0.5786(13) 0.0312(5) 0.051(3) Uani 1 4 d .
N38 N 0.5586(14) 0.407(2) -0.0178(7) 0.114(8) Uani 1 4 d .
C2 C 0.7210(10) 0.4329(14) 0.2280(5) 0.037(3) Uani 1 4 d .
C3 C 0.6404(19) 0.489(3) 0.3835(10) 0.137(16) Uani 1 4 d .
C4 C 0.6553(14) 0.3575(17) -0.0013(6) 0.059(5) Uani 1 4 d .
C7 C 0.7458(18) -0.0009(16) 0.0953(10) 0.053(6) Uani 1 4 d .
C11 C 0.8814(11) 0.109(2) -0.0598(8) 0.063(6) Uani 1 4 d .
C12 C 1.1132(17) -0.039(3) -0.2680(7) 0.081(7) Uani 1 4 d .
C14 C 0.8753(9) 0.3932(16) 0.1651(6) 0.040(4) Uani 1 4 d .
C16 C 0.5067(18) 0.4963(17) 0.0081(10) 0.057(6) Uani 1 4 d .
C17 C 0.8360(13) 0.4412(18) 0.2172(6) 0.049(4) Uani 1 4 d .
C18 C 0.6558(11) 0.3792(15) 0.1875(5) 0.048(4) Uani 1 4 d .
C19 C 1.0545(12) 0.1668(16) -0.0312(6) 0.054(4) Uani 1 4 d .
C20 C 0.8053(16) 0.371(3) 0.3455(8) 0.100(9) Uani 1 4 d .
C21 C 1.0318(10) 0.0550(17) -0.1207(5) 0.045(4) Uani 1 4 d .
C22 C 0.6984(11) 0.3306(15) 0.1391(6) 0.046(4) Uani 1 4 d .
C24 C 1.1012(11) 0.1149(17) -0.0791(6) 0.058(4) Uani 1 4 d .
C25 C 0.7318(16) 0.4915(16) 0.3367(9) 0.052(6) Uani 1 4 d .
C26 C 0.9497(14) -0.1346(18) -0.2208(8) 0.069(5) Uani 1 4 d .
C27 C 1.0281(17) -0.0136(19) -0.2243(8) 0.059(6) Uani 1 4 d .
C28 C 0.9195(13) 0.055(2) -0.1086(6) 0.058(5) Uani 1 4 d .
C34 C 0.9534(17) 0.109(2) -0.2389(9) 0.085(7) Uani 1 4 d .
C36 C 0.5980(12) -0.1405(18) 0.1091(6) 0.058(5) Uani 1 4 d .
C37 C 0.7978(18) 0.617(3) 0.3388(12) 0.131(11) Uani 1 4 d .
H3A H 0.59939 0.40768 0.38128 0.1646 Uiso 1 4 calc R
H3B H 0.67536 0.49591 0.41998 0.1646 Uiso 1 4 calc R
H3C H 0.59009 0.56183 0.37817 0.1646 Uiso 1 4 calc R
H11 H 0.80435 0.10862 -0.05388 0.0757 Uiso 1 4 calc R
H12A H 1.07696 -0.05451 -0.30363 0.0973 Uiso 1 4 calc R
H12B H 1.16219 0.03544 -0.27104 0.0973 Uiso 1 4 calc R
H12C H 1.15604 -0.11592 -0.25766 0.0973 Uiso 1 4 calc R
H14 H 0.95144 0.40099 0.15725 0.0483 Uiso 1 4 calc R
H17 H 0.88491 0.4773 0.24371 0.0591 Uiso 1 4 calc R
H18 H 0.57875 0.37575 0.19315 0.0570 Uiso 1 4 calc R
H19 H 1.10141 0.20696 -0.0049 0.0647 Uiso 1 4 calc R
H20A H 0.75988 0.29273 0.34385 0.1203 Uiso 1 4 calc R
H20B H 0.86125 0.36743 0.31636 0.1203 Uiso 1 4 calc R
H20C H 0.84108 0.3762 0.38179 0.1203 Uiso 1 4 calc R
H22 H 0.65052 0.29083 0.11313 0.0552 Uiso 1 4 calc R
H24 H 1.17833 0.11881 -0.08444 0.0693 Uiso 1 4 calc R
H26A H 0.91338 -0.14743 -0.25663 0.0829 Uiso 1 4 calc R
H26B H 0.99274 -0.21162 -0.2115 0.0829 Uiso 1 4 calc R
H26C H 0.89411 -0.11996 -0.19209 0.0829 Uiso 1 4 calc R
H28 H 0.86924 0.01672 -0.13388 0.0695 Uiso 1 4 calc R
H34A H 0.91597 0.09418 -0.27426 0.1022 Uiso 1 4 calc R
H34B H 0.89876 0.12149 -0.20955 0.1022 Uiso 1 4 calc R
H34C H 0.99977 0.18603 -0.24171 0.1022 Uiso 1 4 calc R
H37A H 0.74848 0.6907 0.33315 0.1570 Uiso 1 4 calc R
H37B H 0.83359 0.62489 0.37508 0.1570 Uiso 1 4 calc R
H37C H 0.85377 0.61612 0.30964 0.1570 Uiso 1 4 calc R

loop_
_atom_site_aniso_label
_atom_site_aniso_U_11
_atom_site_aniso_U_22
_atom_site_aniso_U_33
_atom_site_aniso_U_12
_atom_site_aniso_U_13
_atom_site_aniso_U_23
Ni1 0.0226(6) 0.0524(7) 0.0359(6) -0.0015(7) 0.0053(7) -0.0005(7)
O13 0.032(8) 0.142(16) 0.075(12) 0.027(7) -0.016(8) -0.036(8)
O23 0.037(9) 0.21(2) 0.042(10) 0.021(8) 0.007(8) -0.029(8)
N5 0.019(5) 0.060(8) 0.044(6) 0.002(5) 0.002(5) 0.000(6)
N6 0.035(6) 0.064(9) 0.052(7) -0.004(6) -0.002(6) 0.003(6)
N8 0.036(6) 0.060(8) 0.047(7) 0.014(6) 0.003(6) -0.005(6)
N9 0.027(9) 0.069(12) 0.049(10) 0.020(6) 0.010(8) 0.001(7)
N10 0.030(9) 0.092(12) 0.027(9) 0.012(7) -0.010(7) -0.015(7)
N15 0.109(13) 0.157(17) 0.079(11) -0.104(13) -0.044(10) 0.045(12)
N29 0.025(5) 0.057(8) 0.035(6) -0.003(5) 0.002(5) 0.000(6)
N31 0.030(6) 0.078(9) 0.039(7) -0.014(6) 0.000(6) 0.006(6)
N32 0.040(7) 0.060(9) 0.052(7) 0.018(6) 0.011(6) 0.004(6)
N38 0.095(12) 0.173(19) 0.073(11) 0.092(13) -0.043(9) -0.060(12)
C2 0.032(7) 0.048(10) 0.030(8) 0.007(7) 0.003(6) -0.002(7)
C3 0.046(13) 0.30(5) 0.068(16) 0.054(16) 0.020(10) -0.039(18)
C4 0.072(12) 0.081(12) 0.026(8) 0.033(10) 0.006(7) -0.012(8)
C7 0.045(12) 0.084(18) 0.030(11) -0.022(8) -0.013(10) 0.004(8)
C11 0.032(10) 0.086(18) 0.071(14) -0.006(8) 0.003(8) -0.002(12)
C12 0.079(16) 0.150(19) 0.015(8) -0.003(12) -0.014(8) -0.015(10)
C14 0.020(8) 0.064(13) 0.037(9) -0.018(6) 0.006(5) -0.012(9)
C16 0.043(11) 0.082(18) 0.046(12) 0.024(8) -0.006(10) -0.002(8)
C17 0.032(9) 0.069(12) 0.046(10) -0.003(9) 0.003(7) -0.007(9)
C18 0.028(7) 0.073(11) 0.041(8) -0.004(7) -0.001(6) -0.003(7)
C19 0.042(9) 0.078(12) 0.042(8) -0.013(8) -0.001(7) -0.009(9)
C20 0.053(11) 0.21(3) 0.042(10) 0.011(15) -0.002(9) 0.017(13)
C21 0.023(7) 0.078(12) 0.034(8) 0.003(7) 0.007(6) -0.007(8)
C22 0.033(7) 0.071(11) 0.034(8) -0.005(7) 0.002(6) -0.004(8)
C24 0.032(9) 0.104(14) 0.037(8) 0.002(8) 0.005(6) -0.006(8)
C25 0.039(11) 0.074(15) 0.041(11) 0.014(8) -0.008(9) -0.010(7)
C26 0.066(11) 0.071(13) 0.071(11) -0.015(10) -0.023(9) -0.021(9)
C27 0.038(10) 0.116(18) 0.023(10) 0.017(8) -0.010(8) -0.010(7)
C28 0.031(9) 0.103(15) 0.040(9) 0.005(10) -0.009(7) -0.028(10)
C34 0.110(16) 0.078(14) 0.068(12) 0.024(13) -0.043(12) 0.003(11)
C36 0.037(10) 0.100(13) 0.036(8) -0.007(9) 0.006(7) 0.015(8)
C37 0.070(15) 0.16(3) 0.16(2) 0.041(17) 0.001(15) -0.08(2)

loop_
_atom_type_symbol
_atom_type_description
_atom_type_scat_dispersion_real
_atom_type_scat_dispersion_imag
_atom_type_scat_source
C C 0.0033 0.0016
;
International Tables for Crystallography
(Vol. C, Tables 4.2.6.8 and 6.1.1.4)
;
H H 0.0000 0.0000
;
International Tables for Crystallography
(Vol. C, Table 6.1.1.4)
;
N N 0.0061 0.0033
;
International Tables for Crystallography
(Vol. C, Tables 4.2.6.8 and 6.1.1.4)
;
O O 0.0106 0.0060
;
International Tables for Crystallography
(Vol. C, Tables 4.2.6.8 and 6.1.1.4)
;
Ni Ni 0.3393 1.1124
;
International Tables for Crystallography
(Vol. C, Tables 4.2.6.8 and 6.1.1.4)
;

loop_
_geom_angle_atom_site_label_1
_geom_angle_atom_site_label_2
_geom_angle_atom_site_label_3
_geom_angle
_geom_angle_publ_flag
_geom_angle_site_symmetry_1
_geom_angle_site_symmetry_3
N5 Ni1 N6 91.8(5) yes . .
N5 Ni1 N8 90.5(4) yes . .
N5 Ni1 N29 179.4(4) yes . .
N5 Ni1 N31 90.3(4) yes . 3_555
N5 Ni1 N32 88.4(5) yes . 3_565
N6 Ni1 N8 90.6(5) yes . .
N6 Ni1 N29 88.8(5) yes . .
N6 Ni1 N31 89.8(5) yes . 3_555
N6 Ni1 N32 179.6(5) yes . 3_565
N8 Ni1 N29 89.3(4) yes . .
N8 Ni1 N31 179.1(5) yes . 3_555
N8 Ni1 N32 89.7(5) yes . 3_565
N29 Ni1 N31 89.8(4) yes . 3_555
N29 Ni1 N32 91.0(4) yes . 3_565
N31 Ni1 N32 89.9(5) yes 3_555 3_565
Ni1 N5 C11 123.2(9) yes . .
Ni1 N5 C19 121.1(9) yes . .
C11 N5 C19 115.6(12) yes . .
Ni1 N6 C7 165.8(14) yes . .
Ni1 N8 C4 161.1(11) yes . .
O13 N9 C21 116.9(15) yes . .
O13 N9 C27 117.4(16) yes . .
C21 N9 C27 125.7(15) yes . .
O23 N10 C2 116.4(13) yes . .
O23 N10 C25 116.3(14) yes . .
C2 N10 C25 126.4(14) yes . .
C7 N15 C36 118.6(17) yes . .
Ni1 N29 C14 121.9(8) yes . .
Ni1 N29 C22 120.7(8) yes . .
C14 N29 C22 117.2(11) yes . .
Ni1 N31 C36 160.2(12) yes 3_455 .
Ni1 N32 C16 165.0(14) yes 3_465 .
C4 N38 C16 124.0(18) yes . .
N10 C2 C17 122.0(13) yes . .
N10 C2 C18 120.5(12) yes . .
C17 C2 C18 117.5(12) yes . .
N8 C4 N38 174.3(17) yes . .
N6 C7 N15 169(2) yes . .
N5 C11 C28 125.7(13) yes . .
N29 C14 C17 123.7(11) yes . .
N32 C16 N38 178(2) yes . .
C2 C17 C14 117.8(13) yes . .
C2 C18 C22 122.3(12) yes . .
N5 C19 C24 123.2(13) yes . .
N9 C21 C24 118.0(12) yes . .
N9 C21 C28 126.6(13) yes . .
C24 C21 C28 115.3(13) yes . .
N29 C22 C18 121.5(12) yes . .
C19 C24 C21 120.0(12) yes . .
N10 C25 C3 109.2(15) yes . .
N10 C25 C20 109.2(15) yes . .
N10 C25 C37 108.1(17) yes . .
C3 C25 C20 107.2(18) yes . .
C3 C25 C37 111.1(19) yes . .
C20 C25 C37 112.1(17) yes . .
N9 C27 C12 108.6(16) yes . .
N9 C27 C26 111.1(15) yes . .
N9 C27 C34 109.3(15) yes . .
C12 C27 C26 108.3(17) yes . .
C12 C27 C34 112.3(17) yes . .
C26 C27 C34 107.2(15) yes . .
C11 C28 C21 120.2(15) yes . .
N15 C36 N31 172.9(17) yes . .
C25 C3 H3A 109.467 no . .
C25 C3 H3B 109.473 no . .
C25 C3 H3C 109.466 no . .
H3A C3 H3B 109.475 no . .
H3A C3 H3C 109.470 no . .
H3B C3 H3C 109.477 no . .
N5 C11 H11 117.153 no . .
C28 C11 H11 117.148 no . .
C27 C12 H12A 109.474 no . .
C27 C12 H12B 109.469 no . .
C27 C12 H12C 109.466 no . .
H12A C12 H12B 109.475 no . .
H12A C12 H12C 109.474 no . .
H12B C12 H12C 109.470 no . .
N29 C14 H14 118.177 no . .
C17 C14 H14 118.162 no . .
C2 C17 H17 121.112 no . .
C14 C17 H17 121.121 no . .
C2 C18 H18 118.851 no . .
C22 C18 H18 118.843 no . .
N5 C19 H19 118.398 no . .
C24 C19 H19 118.405 no . .
C25 C20 H20A 109.476 no . .
C25 C20 H20B 109.471 no . .
C25 C20 H20C 109.472 no . .
H20A C20 H20B 109.474 no . .
H20A C20 H20C 109.478 no . .
H20B C20 H20C 109.457 no . .
N29 C22 H22 119.234 no . .
C18 C22 H22 119.231 no . .
C19 C24 H24 120.014 no . .
C21 C24 H24 120.000 no . .
C27 C26 H26A 109.476 no . .
C27 C26 H26B 109.471 no . .
C27 C26 H26C 109.473 no . .
H26A C26 H26B 109.469 no . .
H26A C26 H26C 109.465 no . .
H26B C26 H26C 109.473 no . .
C11 C28 H28 119.887 no . .
C21 C28 H28 119.887 no . .
C27 C34 H34A 109.470 no . .
C27 C34 H34B 109.475 no . .
C27 C34 H34C 109.469 no . .
H34A C34 H34B 109.476 no . .
H34A C34 H34C 109.461 no . .
H34B C34 H34C 109.476 no . .
C25 C37 H37A 109.464 no . .
C25 C37 H37B 109.477 no . .
C25 C37 H37C 109.461 no . .
H37A C37 H37B 109.486 no . .
H37A C37 H37C 109.461 no . .
H37B C37 H37C 109.479 no . .

loop_
_geom_bond_atom_site_label_1
_geom_bond_atom_site_label_2
_geom_bond_distance
_geom_bond_publ_flag
_geom_bond_site_symmetry_2
Ni1 N5 2.097(11) yes .
Ni1 N6 2.069(13) yes .
Ni1 N8 2.051(12) yes .
Ni1 N29 2.122(10) yes .
Ni1 N31 2.061(12) yes 3_555
Ni1 N32 2.054(12) yes 3_565
O13 N9 1.23(2) yes .
O23 N10 1.31(2) yes .
N5 C11 1.31(2) yes .
N5 C19 1.345(17) yes .
N6 C7 1.09(2) yes .
N8 C4 1.14(2) yes .
N9 C21 1.43(2) yes .
N9 C27 1.43(3) yes .
N10 C2 1.381(19) yes .
N10 C25 1.58(3) yes .
N15 C7 1.34(3) yes .
N15 C36 1.32(2) yes .
N29 C14 1.306(17) yes .
N29 C22 1.375(16) yes .
N31 C36 1.123(19) yes .
N32 C16 1.16(2) yes .
N38 C4 1.31(2) yes .
N38 C16 1.26(3) yes .
C2 C17 1.40(2) yes .
C2 C18 1.348(18) yes .
C3 C25 1.55(3) yes .
C11 C28 1.36(2) yes .
C12 C27 1.47(3) yes .
C14 C17 1.40(2) yes .
C18 C22 1.344(19) yes .
C19 C24 1.37(2) yes .
C20 C25 1.52(3) yes .
C21 C24 1.421(19) yes .
C21 C28 1.37(2) yes .
C25 C37 1.50(3) yes .
C26 C27 1.54(3) yes .
C27 C34 1.57(3) yes .
C3 H3A 0.960 no .
C3 H3B 0.960 no .
C3 H3C 0.960 no .
C11 H11 0.930 no .
C12 H12A 0.960 no .
C12 H12B 0.960 no .
C12 H12C 0.960 no .
C14 H14 0.930 no .
C17 H17 0.930 no .
C18 H18 0.930 no .
C19 H19 0.930 no .
C20 H20A 0.960 no .
C20 H20B 0.960 no .
C20 H20C 0.960 no .
C22 H22 0.930 no .
C24 H24 0.930 no .
C26 H26A 0.960 no .
C26 H26B 0.960 no .
C26 H26C 0.960 no .
C28 H28 0.930 no .
C34 H34A 0.960 no .
C34 H34B 0.960 no .
C34 H34C 0.960 no .
C37 H37A 0.960 no .
C37 H37B 0.960 no .
C37 H37C 0.960 no .

loop_
_geom_contact_atom_site_label_1
_geom_contact_atom_site_label_2
_geom_contact_distance
_geom_contact_publ_flag
_geom_contact_site_symmetry_2
O13 C12 2.49(2) no .
O13 C24 2.69(2) no .
O13 C26 3.32(2) no .
O13 C28 3.56(2) no .
O13 C28 3.18(2) no 3_555
O13 C34 3.42(3) no .
O23 C3 2.70(3) no .
O23 C17 3.57(2) no .
O23 C17 3.11(2) no 3_465
O23 C18 2.669(19) no .
O23 C20 3.57(2) no .
O23 C37 3.35(3) no .
N5 C16 3.60(2) no 3_565
N5 C21 2.816(17) no .
N5 C36 3.573(17) no 3_555
N6 C11 3.37(2) no .
N6 C22 3.219(19) no .
N6 C36 3.33(2) no .
N8 C11 3.11(2) no .
N8 C16 3.36(2) no .
N8 C22 3.113(18) no .
N29 C2 2.785(16) no .
N29 C4 3.564(17) no .
N31 C7 3.34(2) no .
N31 C14 3.088(19) no 3_455
N31 C19 3.101(18) no 3_455
N32 C4 3.35(2) no .
N32 C14 3.323(18) no 3_465
N32 C19 3.19(2) no 3_465
N38 C3 3.49(3) no 4_664
C2 C20 3.02(2) no .
C2 C37 3.35(3) no .
C3 C16 3.43(3) no 4_665
C4 C22 3.369(19) no .
C7 C22 3.56(2) no .
C11 C24 2.661(19) no .
C14 C18 2.675(17) no .
C16 C19 3.58(2) no 3_465
C17 C20 3.14(2) no .
C17 C22 2.71(2) no .
C17 C25 3.13(3) no .
C17 C37 3.41(3) no .
C18 C34 3.50(2) no 2_655
C19 C28 2.69(2) no .
C19 C36 3.37(2) no 3_555
C21 C26 3.20(2) no .
C21 C34 3.00(2) no .
C24 C37 3.55(3) no 4_764
C26 C28 3.29(3) no .
C27 C28 3.10(2) no .
C28 C34 3.15(3) no .
Ni1 H11 3.0311 no .
Ni1 H14 3.0332 no .
Ni1 H19 3.0330 no .
Ni1 H22 3.0858 no .
O13 H11 3.2591 no 3_555
O13 H12A 3.4425 no .
O13 H12B 2.4353 no .
O13 H12C 2.3668 no .
O13 H20A 2.9834 no 4_754
O13 H24 2.4003 no .
O13 H26B 3.2507 no .
O13 H26C 2.8413 no 3_555
O13 H28 2.3494 no 3_555
O13 H34B 2.9375 no 3_555
O13 H34C 3.4093 no .
O13 H37A 3.3008 no 4_764
O23 H3A 2.7094 no .
O23 H3C 2.5078 no .
O23 H14 3.2575 no 3_465
O23 H17 2.2879 no 3_465
O23 H18 2.3515 no .
O23 H20A 3.5457 no .
O23 H20B 2.9214 no 3_465
O23 H26B 2.9777 no 2_665
O23 H34C 3.3404 no 2_655
O23 H37A 3.1933 no .
O23 H37C 2.9131 no 3_465
N5 H3A 3.4437 no 2_654
N5 H24 3.2135 no .
N5 H28 3.1935 no .
N6 H11 3.0867 no .
N6 H12A 3.2192 no 4_755
N6 H22 2.9439 no .
N8 H3B 3.0219 no 2_654
N8 H11 2.6347 no .
N8 H20C 3.2315 no 2_654
N8 H22 2.6743 no .
N9 H12A 3.1876 no .
N9 H12B 2.5454 no .
N9 H12C 2.5454 no .
N9 H20A 3.5970 no 4_754
N9 H24 2.5998 no .
N9 H26A 3.2671 no .
N9 H26B 2.6553 no .
N9 H26C 2.6553 no .
N9 H28 2.7105 no .
N9 H28 3.5299 no 3_555
N9 H34A 3.2634 no .
N9 H34B 2.6427 no .
N9 H34C 2.6428 no .
N10 H3A 2.7279 no .
N10 H3B 3.3833 no .
N10 H3C 2.7144 no .
N10 H17 2.6388 no .
N10 H17 3.5582 no 3_465
N10 H18 2.5251 no .
N10 H20A 2.6923 no .
N10 H20B 2.6882 no .
N10 H20C 3.3587 no .
N10 H37A 2.6483 no .
N10 H37B 3.3314 no .
N10 H37C 2.6539 no .
N15 H12A 3.5069 no 4_755
N15 H12B 3.0039 no 4_755
N15 H19 3.5234 no 3_455
N15 H26A 3.0742 no 2_655
N15 H34A 3.2470 no 2_655
N29 H12A 3.5690 no 4_755
N29 H12C 3.5568 no 4_755
N29 H17 3.2179 no .
N29 H18 3.2025 no .
N31 H12A 2.9280 no 2_655
N31 H14 2.6566 no 3_455
N31 H19 2.6412 no 3_455
N31 H26A 3.5564 no 2_655
N32 H3B 3.1570 no 4_664
N32 H14 2.9865 no 3_465
N32 H19 2.9033 no 3_465
N38 H3A 3.5753 no 4_664
N38 H3B 3.3060 no 4_664
N38 H3C 3.0482 no 4_664
N38 H20C 2.6745 no 2_654
N38 H22 3.4868 no .
N38 H37B 3.5991 no 2_654
C2 H12C 3.5475 no 4_755
C2 H14 3.2339 no .
C2 H20A 3.1199 no .
C2 H20B 2.7577 no .
C2 H22 3.1852 no .
C2 H37C 3.1117 no .
C3 H20A 2.6198 no .
C3 H20B 3.3128 no .
C3 H20C 2.6527 no .
C3 H37A 2.6936 no .
C3 H37B 2.6917 no .
C3 H37C 3.3443 no .
C4 H3B 3.0837 no 2_654
C4 H11 3.3269 no .
C4 H20C 2.7699 no 2_654
C4 H22 2.7883 no .
C7 H12A 3.2393 no 4_755
C7 H12B 3.3627 no 4_755
C7 H19 3.5963 no 3_455
C7 H22 3.1954 no .
C11 H3A 3.3384 no 2_654
C11 H19 3.0907 no .
C11 H20A 3.3898 no 2_654
C11 H24 3.5910 no .
C11 H24 3.3978 no 3_455
C11 H34B 3.5480 no .
C12 H26A 2.6369 no .
C12 H26B 2.6251 no .
C12 H26C 3.2731 no .
C12 H34A 2.7186 no .
C12 H34B 3.3329 no .
C12 H34C 2.7265 no .
C14 H12A 3.5567 no 4_755
C14 H12C 3.3716 no 4_755
C14 H18 3.4360 no 3_565
C14 H20B 3.5880 no .
C14 H22 3.1274 no .
C16 H3A 3.3960 no 4_664
C16 H3B 3.0102 no 4_664
C16 H3C 3.3334 no 4_664
C16 H19 3.2266 no 3_465
C17 H12C 3.3506 no 4_755
C17 H18 3.1916 no .
C17 H18 3.4852 no 3_565
C17 H20A 3.4707 no .
C17 H20B 2.4776 no .
C17 H26B 3.5245 no 4_755
C17 H37C 2.8206 no .
C18 H14 3.3784 no 3_465
C18 H17 3.1975 no .
C18 H34A 3.1459 no 2_655
C18 H34C 3.1753 no 2_655
C19 H11 3.0884 no .
C19 H37B 3.3390 no 4_764
C20 H3A 2.6241 no .
C20 H3B 2.6657 no .
C20 H3C 3.3059 no .
C20 H3C 3.5509 no 3_565
C20 H12C 3.5821 no 4_755
C20 H17 2.8022 no .
C20 H26B 3.1979 no 4_755
C20 H37A 3.3236 no .
C20 H37B 2.6885 no .
C20 H37C 2.6885 no .
C21 H11 3.1859 no .
C21 H19 3.2472 no .
C21 H26B 3.4825 no .
C21 H26C 2.9485 no .
C21 H34B 2.7179 no .
C21 H34C 3.1770 no .
C22 H14 3.1318 no .
C22 H34A 3.4343 no 2_655
C24 H11 3.5913 no .
C24 H11 3.3706 no 3_555
C24 H28 3.2131 no .
C24 H37A 3.3765 no 4_764
C24 H37B 2.9549 no 4_764
C25 H17 2.8620 no .
C26 H12A 2.6072 no .
C26 H12B 3.2874 no .
C26 H12C 2.6185 no .
C26 H20B 3.3803 no 4_754
C26 H28 2.7371 no .
C26 H34A 2.6706 no .
C26 H34B 2.6783 no .
C26 H34C 3.3402 no .
C26 H37A 3.2167 no 2_644
C27 H28 2.8727 no .
C28 H3A 3.5933 no 2_654
C28 H20A 3.4162 no 2_654
C28 H24 3.2064 no .
C28 H24 3.4194 no 3_455
C28 H26C 2.6676 no .
C28 H34B 2.4935 no .
C28 H34C 3.5486 no .
C34 H12A 2.6938 no .
C34 H12B 2.7084 no .
C34 H12C 3.3509 no .
C34 H12C 3.5761 no 3_455
C34 H18 3.1690 no 2_654
C34 H26A 2.6738 no .
C34 H26B 3.3443 no .
C34 H26C 2.6644 no .
C34 H28 2.8349 no .
C36 H12A 3.0612 no 2_655
C36 H14 3.3641 no 3_455
C36 H19 2.7774 no 3_455
C36 H26A 3.1771 no 2_655
C37 H3A 3.3335 no .
C37 H3B 2.7054 no .
C37 H3C 2.7055 no .
C37 H17 2.8532 no .
C37 H20A 3.3197 no .
C37 H20B 2.6933 no .
C37 H20C 2.6932 no .
C37 H24 3.2451 no 4_765
C37 H26C 3.5887 no 2_665
H3A H11 3.5847 no 2_655
H3A H20A 2.4094 no .
H3A H20B 3.5042 no .
H3A H20C 2.9010 no .
H3A H37A 3.5612 no .
H3A H37B 3.5598 no .
H3A H37B 3.1915 no 3_465
H3A H37C 3.3928 no 3_465
H3B H20A 2.9143 no .
H3B H20B 3.5511 no .
H3B H20C 2.4889 no .
H3B H37A 2.9780 no .
H3B H37B 2.5293 no .
H3B H37C 3.5798 no .
H3C H20A 3.4923 no .
H3C H20B 3.1782 no 3_465
H3C H20C 3.5371 no .
H3C H20C 3.0375 no 3_465
H3C H26B 3.2769 no 2_665
H3C H37A 2.5314 no .
H3C H37B 2.9753 no .
H3C H37B 3.5985 no 3_465
H3C H37C 3.5807 no .
H11 H20A 3.1480 no 2_654
H11 H20C 3.5600 no 2_654
H11 H24 2.8448 no 3_455
H11 H28 2.2453 no .
H12A H26A 2.4349 no .
H12A H26B 2.8784 no .
H12A H26C 3.4854 no .
H12A H34A 2.5378 no .
H12A H34B 3.5559 no .
H12A H34C 2.9884 no .
H12B H26A 3.5157 no .
H12B H26A 3.2224 no 3_555
H12B H26B 3.5120 no .
H12B H26C 3.4453 no 3_555
H12B H34A 2.9980 no .
H12B H34A 3.3011 no 3_555
H12B H34B 3.5706 no .
H12B H34B 3.5505 no 3_555
H12B H34C 2.5619 no .
H12C H20A 3.1578 no 4_754
H12C H20B 3.0981 no 4_754
H12C H26A 2.9126 no .
H12C H26B 2.4343 no .
H12C H26C 3.4882 no .
H12C H34A 3.5901 no .
H12C H34A 3.1334 no 3_555
H12C H34B 3.1114 no 3_555
H14 H17 2.3246 no .
H14 H18 2.8539 no 3_565
H17 H18 2.9988 no 3_565
H17 H20A 3.3652 no .
H17 H20B 2.0658 no .
H17 H20C 3.4602 no .
H17 H26B 3.2402 no 4_755
H17 H37A 3.4342 no .
H17 H37B 3.5002 no .
H17 H37C 2.1319 no .
H18 H22 2.2473 no .
H18 H34A 2.9560 no 2_655
H18 H34B 3.4639 no 2_655
H18 H34C 2.6350 no 2_655
H19 H24 2.2746 no .
H19 H37B 3.3987 no 4_764
H20A H26B 3.3311 no 4_755
H20A H28 3.2360 no 2_655
H20A H34B 2.8610 no 2_655
H20A H37B 3.5562 no .
H20A H37C 3.5562 no .
H20B H26B 2.4414 no 4_755
H20B H37A 3.5634 no .
H20B H37B 2.9734 no .
H20B H37C 2.5266 no .
H20C H26B 3.4019 no 4_755
H20C H37A 3.5634 no .
H20C H37B 2.5265 no .
H20C H37C 2.9734 no .
H22 H34A 3.4181 no 2_655
H24 H28 2.9049 no 3_555
H24 H37A 2.8778 no 4_764
H24 H37B 2.7714 no 4_764
H26A H28 3.3854 no .
H26A H34A 2.4836 no .
H26A H34B 2.9486 no .
H26A H34C 3.5502 no .
H26A H37A 3.3048 no 2_644
H26B H28 3.3000 no .
H26B H34A 3.5554 no .
H26B H34B 3.5570 no .
H26B H37A 3.2210 no 2_644
H26C H28 1.9746 no .
H26C H34A 2.9237 no .
H26C H34B 2.4818 no .
H26C H34C 3.5465 no .
H26C H37A 2.6326 no 2_644
H28 H34A 3.4547 no .
H28 H34B 2.1094 no .
H28 H34C 3.4443 no .
H34C H37C 2.9232 no 4_764

loop_
_geom_torsion_atom_site_label_1
_geom_torsion_atom_site_label_2
_geom_torsion_atom_site_label_3
_geom_torsion_atom_site_label_4
_geom_torsion
_geom_torsion_publ_flag
_geom_torsion_site_symmetry_1
N6 Ni1 N5 C11 58.1(9) no .
N6 Ni1 N5 C19 -126.4(8) no .
N8 Ni1 N5 C11 -32.6(9) no .
N8 Ni1 N5 C19 142.9(8) no .
N31 Ni1 N5 C11 147.8(9) no 3_555
N31 Ni1 N5 C19 -36.7(8) no 3_555
N32 Ni1 N5 C11 -122.3(8) no 3_565
N32 Ni1 N5 C19 53.2(8) no 3_565
N6 Ni1 N29 C14 123.1(8) no .
N6 Ni1 N29 C22 -51.3(8) no .
N8 Ni1 N29 C14 -146.3(8) no .
N8 Ni1 N29 C22 39.3(8) no .
N31 Ni1 N29 C14 33.3(8) no 3_555
N31 Ni1 N29 C22 -141.1(8) no 3_555
N32 Ni1 N29 C14 -56.5(8) no 3_565
N32 Ni1 N29 C22 129.0(8) no 3_565
Ni1 N5 C11 C28 178.5(12) no .
Ni1 N5 C19 C24 -178.3(9) no .
C11 N5 C19 C24 -2(2) no .
C19 N5 C11 C28 3(3) no .
O13 N9 C21 C24 18(2) no .
O13 N9 C21 C28 -166.0(14) no .
O13 N9 C27 C12 -5(2) no .
O13 N9 C27 C26 113.6(15) no .
O13 N9 C27 C34 -128.3(14) no .
C21 N9 C27 C12 170.7(13) no .
C21 N9 C27 C26 -70.3(19) no .
C21 N9 C27 C34 48(2) no .
C27 N9 C21 C24 -158.4(14) no .
C27 N9 C21 C28 18(2) no .
O23 N10 C2 C17 160.9(13) no .
O23 N10 C2 C18 -16(2) no .
O23 N10 C25 C3 14.6(19) no .
O23 N10 C25 C20 131.5(15) no .
O23 N10 C25 C37 -106.3(16) no .
C2 N10 C25 C3 -153.7(14) no .
C2 N10 C25 C20 -37(2) no .
C2 N10 C25 C37 85.3(18) no .
C25 N10 C2 C17 -31(2) no .
C25 N10 C2 C18 152.1(13) no .
Ni1 N29 C14 C17 -173.1(9) no .
Ni1 N29 C22 C18 175.7(8) no .
C14 N29 C22 C18 1.0(19) no .
C22 N29 C14 C17 1(2) no .
N10 C2 C17 C14 -177.2(13) no .
N10 C2 C18 C22 179.7(12) no .
C17 C2 C18 C22 2(2) no .
C18 C2 C17 C14 0(2) no .
N5 C11 C28 C21 -2(3) no .
N29 C14 C17 C2 -2(2) no .
C2 C18 C22 N29 -3(2) no .
N5 C19 C24 C21 1(2) no .
N9 C21 C24 C19 176.6(13) no .
N9 C21 C28 C11 -176.1(14) no .
C24 C21 C28 C11 0(2) no .
C28 C21 C24 C19 -0(2) no .
